data_7717226
loop_
_publ_author_name
'Burlakova, Maria'
'Blinnikova, Daria'
'Volkonovskiy, Gleb'
'Chai, Haoyang'
'Grebenyuk, Dimitry'
'Tsymbarenko, Dmitry'

_publ_section_title
;
 The first example of polymeric lanthanide
 <i>tetrakis</i>-trifluoroacetates in chemical solution deposition of
 up-converting NaGdF<sub>4</sub>:Yb,Er,Nd thin films.
;
_journal_issue 45
_journal_name_full 'Dalton transactions (Cambridge, England : 2003)'
_journal_page_first 18183
_journal_page_last 18192
_journal_paper_doi 10.1039/d4dt01114g
_journal_volume 53
_journal_year 2024
_chemical_formula_moiety 'C14 H26 F9 Gd N6 O6, C3 H8 O'
_chemical_formula_sum 'C17 H34 F9 Gd N6 O7'
_chemical_formula_weight 762.75
_space_group_crystal_system monoclinic
_space_group_IT_number 15
_space_group_name_Hall '-C 2yc'
_space_group_name_H-M_alt 'C 1 2/c 1'
_atom_sites_solution_hydrogens geom
_audit_creation_method SHELXL-2018/3
_audit_update_record
;
2024-10-05 deposited with the CCDC.	2024-10-10 downloaded from the CCDC.
;
_cell_angle_alpha 90
_cell_angle_beta 101.007(7)
_cell_angle_gamma 90
_cell_formula_units_Z 8
_cell_length_a 18.294(7)
_cell_length_b 12.580(5)
_cell_length_c 24.686(10)
_cell_measurement_reflns_used 9981
_cell_measurement_temperature 100(2)
_cell_measurement_theta_max 55.091
_cell_measurement_theta_min 4.462
_cell_volume 5577(4)
_computing_cell_refinement 'SAINT (Bruker, 2014)'
_computing_data_collection 'APEX4 (Bruker, 2014)'
_computing_data_reduction 'SAINT (Bruker, 2014)'
_computing_molecular_graphics 'SHELXTL-2013/1 (Sheldrick, 2013)'
_computing_publication_material 'SHELXTL-2013/1 (Sheldrick, 2013)'
_computing_structure_refinement 'SHELXL-2018/3 (Sheldrick, 2018)'
_computing_structure_solution 'SHELXTL-2013/1 (Sheldrick, 2013)'
_diffrn_ambient_temperature 100(2)
_diffrn_measured_fraction_theta_full 0.994
_diffrn_measured_fraction_theta_max 0.994
_diffrn_measurement_device_type 'Bruker D8 Quest with Photon III detector'
_diffrn_measurement_method '\w scans'
_diffrn_radiation_type MoK\a
_diffrn_radiation_wavelength 0.71073
_diffrn_reflns_av_R_equivalents 0.0934
_diffrn_reflns_av_unetI/netI 0.0690
_diffrn_reflns_Laue_measured_fraction_full 0.994
_diffrn_reflns_Laue_measured_fraction_max 0.994
_diffrn_reflns_limit_h_max 23
_diffrn_reflns_limit_h_min -23
_diffrn_reflns_limit_k_max 16
_diffrn_reflns_limit_k_min -16
_diffrn_reflns_limit_l_max 32
_diffrn_reflns_limit_l_min -11
_diffrn_reflns_number 6531
_diffrn_reflns_point_group_measured_fraction_full 0.994
_diffrn_reflns_point_group_measured_fraction_max 0.994
_diffrn_reflns_theta_full 27.000
_diffrn_reflns_theta_max 27.500
_diffrn_reflns_theta_min 1.977
_diffrn_source 'Micro-focus sealed X-ray tube'
_exptl_absorpt_coefficient_mu 2.485
_exptl_absorpt_correction_T_max 1.0000
_exptl_absorpt_correction_T_min 0.3978
_exptl_absorpt_correction_type numerical
_exptl_absorpt_process_details
;
 SADABS 2016/2: Krause, L., Herbst-Irmer, R., Sheldrick G.M. & Stalke D.,
 J. Appl. Cryst. 48 (2015) 3-10
;
_exptl_crystal_colour colourless
_exptl_crystal_density_diffrn 1.817
_exptl_crystal_description plate
_exptl_crystal_F_000 3032
_exptl_crystal_size_max 0.293
_exptl_crystal_size_mid 0.191
_exptl_crystal_size_min 0.022
_refine_diff_density_max 3.111
_refine_diff_density_min -4.148
_refine_diff_density_rms 0.305
_refine_ls_extinction_method none
_refine_ls_goodness_of_fit_ref 1.131
_refine_ls_hydrogen_treatment constr
_refine_ls_matrix_type full
_refine_ls_number_parameters 419
_refine_ls_number_reflns 6531
_refine_ls_number_restraints 166
_refine_ls_restrained_S_all 1.121
_refine_ls_R_factor_all 0.1081
_refine_ls_R_factor_gt 0.1027
_refine_ls_shift/su_max 0.000
_refine_ls_shift/su_mean 0.000
_refine_ls_structure_factor_coef Fsqd
_refine_ls_weighting_details 'w=1/[\s^2^(Fo^2^)+(0.1521P)^2^+356.0354P] where P=(Fo^2^+2Fc^2^)/3'
_refine_ls_weighting_scheme calc
_refine_ls_wR_factor_gt 0.2873
_refine_ls_wR_factor_ref 0.2919
_reflns_Friedel_coverage 0.000
_reflns_number_gt 5991
_reflns_number_total 6531
_reflns_threshold_expression 'I > 2\s(I)'
_cod_data_source_file d4dt01114g2.cif
_cod_data_source_block Gdtfa3deta2
_cod_depositor_comments 'Adding full bibliography for 7717225--7717231.cif.'
_cod_original_sg_symbol_H-M 'C 2/c'
_cod_database_code 7717226
_shelx_shelxl_version_number 2018/3
_shelx_space_group_comment
;
The symmetry employed for this shelxl refinement is uniquely defined
by the following loop, which should always be used as a source of
symmetry information in preference to the above space-group names.
They are only intended as comments.
;
_shelx_estimated_absorpt_t_min 0.530
_shelx_estimated_absorpt_t_max 0.947

loop_
_space_group_symop_operation_xyz
'x, y, z'
'-x, y, -z+1/2'
'x+1/2, y+1/2, z'
'-x+1/2, y+1/2, -z+1/2'
'-x, -y, -z'
'x, -y, z-1/2'
'-x+1/2, -y+1/2, -z'
'x+1/2, -y+1/2, z-1/2'

loop_
_atom_site_label
_atom_site_type_symbol
_atom_site_fract_x
_atom_site_fract_y
_atom_site_fract_z
_atom_site_U_iso_or_equiv
_atom_site_adp_type
_atom_site_occupancy
_atom_site_site_symmetry_order
_atom_site_calc_flag
_atom_site_refinement_flags_posn
_atom_site_refinement_flags_adp
_atom_site_refinement_flags_occupancy
_atom_site_disorder_assembly
_atom_site_disorder_group
Gd1 Gd 0.76988(4) 0.36039(6) 0.34862(3) 0.0193(2) Uani 1 1 d . . . . .
F1 F 0.9361(8) 0.4080(12) 0.5433(6) 0.067(4) Uani 1 1 d . . . . .
F2 F 0.9035(9) 0.5460(13) 0.4896(6) 0.073(5) Uani 1 1 d . . . . .
F3 F 0.8689(9) 0.5295(12) 0.5665(5) 0.058(4) Uani 1 1 d . . . . .
C4 C 0.872(3) 0.296(3) 0.1906(19) 0.035(6) Uani 0.536(18) 1 d . U P A 1
F4 F 0.8449(15) 0.293(2) 0.1349(10) 0.043(5) Uani 0.536(18) 1 d . U P A 1
F5 F 0.9231(12) 0.227(2) 0.2027(10) 0.046(5) Uani 0.536(18) 1 d . U P A 1
F6 F 0.9020(14) 0.392(2) 0.2041(11) 0.031(5) Uani 0.536(18) 1 d . U P A 1
C4A C 0.882(2) 0.302(3) 0.1985(13) 0.035(6) Uani 0.464(18) 1 d D U P A 2
F4A F 0.8757(16) 0.259(2) 0.1486(10) 0.041(6) Uani 0.464(18) 1 d D U P A 2
F5A F 0.9502(14) 0.281(2) 0.2260(10) 0.045(5) Uani 0.464(18) 1 d D U P A 2
F6A F 0.8785(17) 0.407(2) 0.1921(12) 0.033(5) Uani 0.464(18) 1 d D U P A 2
F7 F 0.5562(11) 0.5471(18) 0.2293(9) 0.061(4) Uani 0.616(16) 1 d D U P B 1
F8 F 0.5528(12) 0.3842(16) 0.2015(11) 0.060(4) Uani 0.616(16) 1 d D U P B 1
F9 F 0.5715(11) 0.5124(17) 0.1488(7) 0.043(5) Uani 0.616(16) 1 d D U P B 1
F7A F 0.5422(16) 0.424(3) 0.2120(15) 0.061(4) Uani 0.384(16) 1 d D U P B 2
F8A F 0.5988(18) 0.312(2) 0.1721(13) 0.061(5) Uani 0.384(16) 1 d D U P B 2
F9A F 0.5799(19) 0.462(3) 0.1375(11) 0.045(5) Uani 0.384(16) 1 d D U P B 2
O1 O 0.8053(7) 0.4074(11) 0.4442(4) 0.032(3) Uani 1 1 d . . . . .
O2 O 0.7765(7) 0.3698(11) 0.5264(5) 0.037(3) Uani 1 1 d . U . . .
O3 O 0.8260(6) 0.2982(9) 0.2745(5) 0.027(2) Uani 1 1 d D . . . .
O4 O 0.7503(12) 0.2355(19) 0.1958(8) 0.024(4) Uani 0.536(18) 1 d D U P A 1
C3 C 0.8035(16) 0.275(2) 0.2242(8) 0.019(5) Uani 0.536(18) 1 d D U P A 1
O4A O 0.7801(16) 0.194(2) 0.2052(11) 0.029(5) Uani 0.464(18) 1 d D U P A 2
C3A C 0.8244(18) 0.257(3) 0.2275(9) 0.020(5) Uani 0.464(18) 1 d D U P A 2
O5 O 0.6834(6) 0.4186(12) 0.2701(5) 0.036(3) Uani 1 1 d . . . . .
O6 O 0.7124(8) 0.5105(12) 0.1992(5) 0.042(3) Uani 1 1 d . . . . .
N1 N 0.8319(7) 0.5216(10) 0.3121(5) 0.020(2) Uani 1 1 d . . . . .
H1A H 0.828695 0.513113 0.275159 0.024 Uiso 1 1 calc R U . . .
H1B H 0.805121 0.580540 0.317106 0.024 Uiso 1 1 calc R U . . .
N2 N 0.9125(8) 0.3707(11) 0.3803(5) 0.026(3) Uani 1 1 d . U . . .
H2A H 0.920973 0.404739 0.417525 0.031 Uiso 1 1 calc R U . . .
N3 N 0.8262(7) 0.1903(11) 0.3964(6) 0.026(3) Uani 1 1 d . U . . .
H3A H 0.799041 0.170723 0.422030 0.031 Uiso 1 1 calc R U . . .
H3B H 0.822292 0.137352 0.370865 0.031 Uiso 1 1 calc R U . . .
N4 N 0.6938(8) 0.2007(12) 0.3033(6) 0.028(3) Uani 1 1 d . U . . .
H4A H 0.671226 0.219830 0.268563 0.033 Uiso 1 1 calc R U . . .
H4B H 0.725980 0.146916 0.300035 0.033 Uiso 1 1 calc R U . . .
N5 N 0.6559(8) 0.3106(12) 0.3939(6) 0.027(3) Uani 1 1 d . U . . .
H5A H 0.675214 0.262660 0.425693 0.032 Uiso 1 1 calc R U . . .
N6 N 0.6964(9) 0.5229(14) 0.3696(7) 0.039(4) Uani 1 1 d . . . . .
H6A H 0.722428 0.555948 0.400040 0.046 Uiso 1 1 calc R U . . .
H6B H 0.692406 0.569135 0.340857 0.046 Uiso 1 1 calc R U . . .
C1 C 0.8151(9) 0.4111(13) 0.4948(6) 0.028(3) Uani 1 1 d . U . . .
C2 C 0.8802(11) 0.4769(13) 0.5236(8) 0.035(4) Uani 1 1 d . . . . .
C5 C 0.6719(7) 0.4602(13) 0.2225(7) 0.031(4) Uani 1 1 d D . . . .
C6 C 0.5886(10) 0.4770(17) 0.2002(8) 0.034(5) Uani 0.616(16) 1 d D U P B 1
C6A C 0.6005(13) 0.414(2) 0.1866(10) 0.033(5) Uani 0.384(16) 1 d D U P B 2
C7 C 0.9109(9) 0.5421(14) 0.3372(7) 0.031(4) Uani 1 1 d . . . . .
H7A H 0.934002 0.587893 0.312472 0.037 Uiso 1 1 calc R U . . .
H7B H 0.914156 0.579226 0.372908 0.037 Uiso 1 1 calc R U . . .
C8 C 0.9505(9) 0.4400(12) 0.3457(7) 0.025(3) Uani 1 1 d . . . . .
H8A H 1.002812 0.451937 0.364292 0.030 Uiso 1 1 calc R U . . .
H8B H 0.950688 0.405508 0.309700 0.030 Uiso 1 1 calc R U . . .
C9 C 0.9457(10) 0.2655(17) 0.3888(8) 0.036(4) Uani 1 1 d . . . . .
H9A H 0.998463 0.271849 0.407465 0.044 Uiso 1 1 calc R U . . .
H9B H 0.944157 0.230277 0.352750 0.044 Uiso 1 1 calc R U . . .
C10 C 0.9040(10) 0.2003(15) 0.4234(8) 0.034(4) Uani 1 1 d . . . . .
H10A H 0.926767 0.128834 0.429221 0.041 Uiso 1 1 calc R U . . .
H10B H 0.907098 0.234389 0.459886 0.041 Uiso 1 1 calc R U . . .
C11 C 0.6371(11) 0.1599(15) 0.3320(7) 0.036(4) Uani 1 1 d . . . . .
H11A H 0.660627 0.112658 0.362415 0.043 Uiso 1 1 calc R U . . .
H11B H 0.600366 0.117614 0.306065 0.043 Uiso 1 1 calc R U . . .
C12 C 0.5988(9) 0.2481(16) 0.3545(7) 0.031(4) Uani 1 1 d . . . . .
H12A H 0.560518 0.219619 0.374030 0.037 Uiso 1 1 calc R U . . .
H12B H 0.573826 0.294564 0.324155 0.037 Uiso 1 1 calc R U . . .
C13 C 0.6250(9) 0.4041(14) 0.4165(7) 0.030(3) Uani 1 1 d . . . . .
H13A H 0.656079 0.421775 0.452740 0.036 Uiso 1 1 calc R U . . .
H13B H 0.574226 0.387280 0.422469 0.036 Uiso 1 1 calc R U . . .
C14 C 0.6213(11) 0.4987(18) 0.3792(9) 0.040(4) Uani 1 1 d . U . . .
H14A H 0.587617 0.483466 0.343619 0.048 Uiso 1 1 calc R U . . .
H14B H 0.601246 0.560616 0.396347 0.048 Uiso 1 1 calc R U . . .

loop_
_atom_site_aniso_label
_atom_site_aniso_U_11
_atom_site_aniso_U_22
_atom_site_aniso_U_33
_atom_site_aniso_U_23
_atom_site_aniso_U_13
_atom_site_aniso_U_12
Gd1 0.0166(3) 0.0190(3) 0.0226(4) -0.0001(3) 0.0048(2) 0.0005(3)
F1 0.053(8) 0.056(8) 0.081(9) -0.003(7) -0.016(7) 0.014(7)
F2 0.079(10) 0.067(10) 0.072(9) 0.001(7) 0.015(8) -0.062(9)
F3 0.069(9) 0.056(8) 0.047(7) -0.020(6) 0.002(6) -0.004(7)
C4 0.055(16) 0.022(9) 0.032(12) -0.009(8) 0.019(11) -0.015(10)
F4 0.041(12) 0.063(13) 0.028(9) 0.003(8) 0.012(8) -0.010(10)
F5 0.030(9) 0.057(11) 0.056(10) -0.001(8) 0.020(8) 0.015(8)
F6 0.032(10) 0.023(7) 0.037(9) 0.005(6) 0.004(7) -0.010(7)
C4A 0.055(16) 0.022(9) 0.031(13) -0.010(9) 0.019(11) -0.016(10)
F4A 0.046(13) 0.061(14) 0.020(10) -0.001(9) 0.014(9) -0.008(11)
F5A 0.035(8) 0.053(9) 0.049(8) 0.001(7) 0.014(7) 0.007(7)
F6A 0.038(13) 0.021(9) 0.040(11) 0.008(8) 0.004(10) -0.014(9)
F7 0.039(7) 0.071(12) 0.069(9) -0.007(8) 0.001(7) 0.004(8)
F8 0.038(7) 0.068(12) 0.069(9) -0.007(8) -0.003(6) -0.001(8)
F9 0.038(8) 0.042(13) 0.046(9) 0.008(9) -0.003(7) 0.003(10)
F7A 0.039(7) 0.070(12) 0.069(9) -0.007(8) -0.001(6) 0.001(8)
F8A 0.039(8) 0.068(12) 0.069(10) -0.008(9) -0.006(7) -0.002(8)
F9A 0.040(9) 0.042(13) 0.047(10) 0.011(10) -0.004(8) 0.001(11)
O1 0.030(6) 0.048(7) 0.020(5) -0.004(5) 0.009(4) 0.003(6)
O2 0.042(6) 0.033(6) 0.041(6) 0.008(5) 0.020(5) 0.011(5)
O3 0.026(6) 0.020(6) 0.039(6) -0.007(5) 0.018(5) -0.002(5)
O4 0.026(8) 0.024(8) 0.023(7) -0.005(6) 0.010(6) -0.007(6)
C3 0.016(7) 0.018(6) 0.023(6) 0.000(4) 0.005(4) -0.002(5)
O4A 0.032(11) 0.029(11) 0.029(9) -0.009(9) 0.008(9) -0.010(9)
C3A 0.015(8) 0.019(8) 0.025(7) -0.001(6) 0.003(6) -0.004(7)
O5 0.017(5) 0.053(8) 0.035(6) 0.022(6) -0.003(4) 0.005(6)
O6 0.047(8) 0.041(8) 0.037(7) 0.005(6) 0.005(6) -0.020(7)
N1 0.017(6) 0.011(5) 0.034(7) -0.004(5) 0.006(5) 0.000(5)
N2 0.022(5) 0.024(6) 0.030(5) 0.004(5) 0.004(4) -0.003(5)
N3 0.020(5) 0.023(6) 0.035(6) 0.001(5) 0.004(5) 0.000(5)
N4 0.023(6) 0.032(6) 0.028(5) -0.003(5) 0.003(5) 0.000(5)
N5 0.017(5) 0.030(6) 0.034(6) 0.000(5) 0.006(5) -0.001(5)
N6 0.036(9) 0.037(9) 0.045(9) 0.006(7) 0.013(7) 0.006(7)
C1 0.029(6) 0.023(6) 0.032(6) -0.001(5) 0.009(5) 0.012(6)
C2 0.040(10) 0.010(7) 0.052(11) -0.005(7) 0.000(8) 0.003(7)
C5 0.026(8) 0.024(8) 0.041(9) 0.007(7) 0.002(7) -0.003(7)
C6 0.033(13) 0.034(13) 0.035(12) 0.006(10) 0.010(9) 0.002(12)
C6A 0.033(13) 0.034(13) 0.034(12) 0.006(10) 0.010(10) 0.002(12)
C7 0.022(8) 0.028(8) 0.043(9) -0.007(7) 0.004(7) -0.002(7)
C8 0.024(7) 0.015(7) 0.040(8) 0.003(6) 0.012(6) -0.012(6)
C9 0.028(9) 0.042(11) 0.043(10) 0.001(8) 0.016(7) 0.009(8)
C10 0.026(8) 0.029(9) 0.044(9) 0.006(7) -0.002(7) 0.004(7)
C11 0.031(9) 0.040(11) 0.037(9) 0.007(7) 0.009(7) -0.009(8)
C12 0.019(7) 0.043(10) 0.031(8) 0.001(7) 0.003(6) -0.012(7)
C13 0.024(8) 0.022(8) 0.048(9) 0.010(7) 0.018(7) -0.006(6)
C14 0.031(7) 0.043(8) 0.052(8) 0.005(7) 0.023(6) 0.002(6)

loop_
_atom_type_symbol
_atom_type_description
_atom_type_scat_dispersion_real
_atom_type_scat_dispersion_imag
_atom_type_scat_source
C C 0.0033 0.0016 'International Tables Vol C Tables 4.2.6.8 and 6.1.1.4'
F F 0.0171 0.0103 'International Tables Vol C Tables 4.2.6.8 and 6.1.1.4'
Gd Gd -0.1653 3.9035 'International Tables Vol C Tables 4.2.6.8 and 6.1.1.4'
N N 0.0061 0.0033 'International Tables Vol C Tables 4.2.6.8 and 6.1.1.4'
O O 0.0106 0.0060 'International Tables Vol C Tables 4.2.6.8 and 6.1.1.4'
H H 0.0000 0.0000 'International Tables Vol C Tables 4.2.6.8 and 6.1.1.4'

loop_
_geom_angle_atom_site_label_1
_geom_angle_atom_site_label_2
_geom_angle_atom_site_label_3
_geom_angle
_geom_angle_site_symmetry_1
_geom_angle_site_symmetry_3
_geom_angle_publ_flag
O5 Gd1 O3 78.0(4) . . ?
O5 Gd1 O1 137.8(5) . . ?
O3 Gd1 O1 139.3(4) . . ?
O5 Gd1 N6 67.9(5) . . ?
O3 Gd1 N6 137.4(5) . . ?
O1 Gd1 N6 69.9(5) . . ?
O5 Gd1 N3 141.3(5) . . ?
O3 Gd1 N3 83.4(4) . . ?
O1 Gd1 N3 75.2(4) . . ?
N6 Gd1 N3 139.1(5) . . ?
O5 Gd1 N1 75.0(4) . . ?
O3 Gd1 N1 73.0(4) . . ?
O1 Gd1 N1 95.5(4) . . ?
N6 Gd1 N1 74.0(5) . . ?
N3 Gd1 N1 130.9(4) . . ?
O5 Gd1 N4 70.4(5) . . ?
O3 Gd1 N4 71.8(4) . . ?
O1 Gd1 N4 129.9(4) . . ?
N6 Gd1 N4 116.8(5) . . ?
N3 Gd1 N4 71.6(5) . . ?
N1 Gd1 N4 134.6(4) . . ?
O5 Gd1 N2 135.3(4) . . ?
O3 Gd1 N2 72.0(4) . . ?
O1 Gd1 N2 67.8(4) . . ?
N6 Gd1 N2 116.1(5) . . ?
N3 Gd1 N2 66.9(4) . . ?
N1 Gd1 N2 65.0(4) . . ?
N4 Gd1 N2 127.0(5) . . ?
O5 Gd1 N5 87.8(4) . . ?
O3 Gd1 N5 137.7(4) . . ?
O1 Gd1 N5 74.2(4) . . ?
N6 Gd1 N5 67.2(5) . . ?
N3 Gd1 N5 83.5(4) . . ?
N1 Gd1 N5 141.1(4) . . ?
N4 Gd1 N5 65.9(4) . . ?
N2 Gd1 N5 136.3(4) . . ?
F5 C4 F6 108(4) . . ?
F5 C4 F4 109(3) . . ?
F6 C4 F4 109(4) . . ?
F5 C4 C3 111(3) . . ?
F6 C4 C3 109(3) . . ?
F4 C4 C3 109(3) . . ?
F6A C4A F5A 106(3) . . ?
F6A C4A F4A 107(3) . . ?
F5A C4A F4A 107(3) . . ?
F6A C4A C3A 114(3) . . ?
F5A C4A C3A 111(3) . . ?
F4A C4A C3A 110(3) . . ?
C1 O1 Gd1 165.8(13) . . ?
C3A O3 Gd1 153.6(16) . . ?
C3 O3 Gd1 135.9(16) . . ?
O4 C3 O3 139(3) . . ?
O4 C3 C4 113(2) . . ?
O3 C3 C4 109(2) . . ?
O4A C3A O3 126(3) . . ?
O4A C3A C4A 121(2) . . ?
O3 C3A C4A 113(2) . . ?
C5 O5 Gd1 148.4(10) . . ?
C7 N1 Gd1 116.9(10) . . ?
C7 N1 H1A 108.1 . . ?
Gd1 N1 H1A 108.1 . . ?
C7 N1 H1B 108.1 . . ?
Gd1 N1 H1B 108.1 . . ?
H1A N1 H1B 107.3 . . ?
C9 N2 C8 113.0(13) . . ?
C9 N2 Gd1 111.6(11) . . ?
C8 N2 Gd1 114.4(9) . . ?
C9 N2 H2A 105.6 . . ?
C8 N2 H2A 105.6 . . ?
Gd1 N2 H2A 105.6 . . ?
C10 N3 Gd1 114.2(11) . . ?
C10 N3 H3A 108.7 . . ?
Gd1 N3 H3A 108.7 . . ?
C10 N3 H3B 108.7 . . ?
Gd1 N3 H3B 108.7 . . ?
H3A N3 H3B 107.6 . . ?
C11 N4 Gd1 116.1(10) . . ?
C11 N4 H4A 108.3 . . ?
Gd1 N4 H4A 108.3 . . ?
C11 N4 H4B 108.3 . . ?
Gd1 N4 H4B 108.3 . . ?
H4A N4 H4B 107.4 . . ?
C13 N5 C12 113.2(13) . . ?
C13 N5 Gd1 111.6(9) . . ?
C12 N5 Gd1 111.1(9) . . ?
C13 N5 H5A 106.8 . . ?
C12 N5 H5A 106.8 . . ?
Gd1 N5 H5A 106.8 . . ?
C14 N6 Gd1 114.3(13) . . ?
C14 N6 H6A 108.7 . . ?
Gd1 N6 H6A 108.7 . . ?
C14 N6 H6B 108.7 . . ?
Gd1 N6 H6B 108.7 . . ?
H6A N6 H6B 107.6 . . ?
O1 C1 O2 128.6(17) . . ?
O1 C1 C2 116.7(16) . . ?
O2 C1 C2 114.7(15) . . ?
F3 C2 F2 107.5(15) . . ?
F3 C2 F1 105.0(16) . . ?
F2 C2 F1 109.4(18) . . ?
F3 C2 C1 115.4(17) . . ?
F2 C2 C1 112.2(15) . . ?
F1 C2 C1 106.9(14) . . ?
O6 C5 O5 130.8(14) . . ?
O6 C5 C6 114.7(15) . . ?
O5 C5 C6 111.5(14) . . ?
O6 C5 C6A 117.0(16) . . ?
O5 C5 C6A 110.5(15) . . ?
F9 C6 F8 106.9(18) . . ?
F9 C6 F7 104.1(18) . . ?
F8 C6 F7 106.9(18) . . ?
F9 C6 C5 115.2(16) . . ?
F8 C6 C5 109.1(16) . . ?
F7 C6 C5 114.0(17) . . ?
F8A C6A F9A 102(2) . . ?
F8A C6A F7A 104(2) . . ?
F9A C6A F7A 106(2) . . ?
F8A C6A C5 119(2) . . ?
F9A C6A C5 114(2) . . ?
F7A C6A C5 111(2) . . ?
C8 C7 N1 108.8(13) . . ?
C8 C7 H7A 109.9 . . ?
N1 C7 H7A 109.9 . . ?
C8 C7 H7B 109.9 . . ?
N1 C7 H7B 109.9 . . ?
H7A C7 H7B 108.3 . . ?
C7 C8 N2 108.9(13) . . ?
C7 C8 H8A 109.9 . . ?
N2 C8 H8A 109.9 . . ?
C7 C8 H8B 109.9 . . ?
N2 C8 H8B 109.9 . . ?
H8A C8 H8B 108.3 . . ?
N2 C9 C10 109.7(14) . . ?
N2 C9 H9A 109.7 . . ?
C10 C9 H9A 109.7 . . ?
N2 C9 H9B 109.7 . . ?
C10 C9 H9B 109.7 . . ?
H9A C9 H9B 108.2 . . ?
N3 C10 C9 110.3(14) . . ?
N3 C10 H10A 109.6 . . ?
C9 C10 H10A 109.6 . . ?
N3 C10 H10B 109.6 . . ?
C9 C10 H10B 109.6 . . ?
H10A C10 H10B 108.1 . . ?
N4 C11 C12 110.6(15) . . ?
N4 C11 H11A 109.5 . . ?
C12 C11 H11A 109.5 . . ?
N4 C11 H11B 109.5 . . ?
C12 C11 H11B 109.5 . . ?
H11A C11 H11B 108.1 . . ?
C11 C12 N5 108.3(14) . . ?
C11 C12 H12A 110.0 . . ?
N5 C12 H12A 110.0 . . ?
C11 C12 H12B 110.0 . . ?
N5 C12 H12B 110.0 . . ?
H12A C12 H12B 108.4 . . ?
N5 C13 C14 112.3(14) . . ?
N5 C13 H13A 109.1 . . ?
C14 C13 H13A 109.1 . . ?
N5 C13 H13B 109.1 . . ?
C14 C13 H13B 109.1 . . ?
H13A C13 H13B 107.9 . . ?
N6 C14 C13 109.2(16) . . ?
N6 C14 H14A 109.8 . . ?
C13 C14 H14A 109.8 . . ?
N6 C14 H14B 109.8 . . ?
C13 C14 H14B 109.8 . . ?
H14A C14 H14B 108.3 . . ?

loop_
_geom_bond_atom_site_label_1
_geom_bond_atom_site_label_2
_geom_bond_distance
_geom_bond_site_symmetry_2
_geom_bond_publ_flag
Gd1 O5 2.372(11) . ?
Gd1 O3 2.395(10) . ?
Gd1 O1 2.398(10) . ?
Gd1 N6 2.554(17) . ?
Gd1 N3 2.563(14) . ?
Gd1 N1 2.570(13) . ?
Gd1 N4 2.575(15) . ?
Gd1 N2 2.580(14) . ?
Gd1 N5 2.621(14) . ?
F1 C2 1.36(2) . ?
F2 C2 1.33(2) . ?
F3 C2 1.30(2) . ?
C4 F5 1.27(5) . ?
C4 F6 1.34(5) . ?
C4 F4 1.37(5) . ?
C4 C3 1.65(6) . ?
C4A F6A 1.33(2) . ?
C4A F5A 1.33(2) . ?
C4A F4A 1.33(2) . ?
C4A C3A 1.49(5) . ?
F7 C6 1.346(17) . ?
F8 C6 1.341(18) . ?
F9 C6 1.323(17) . ?
F7A C6A 1.342(19) . ?
F8A C6A 1.336(19) . ?
F9A C6A 1.342(19) . ?
O1 C1 1.228(19) . ?
O2 C1 1.26(2) . ?
O3 C3A 1.26(2) . ?
O3 C3 1.27(2) . ?
O4 C3 1.19(2) . ?
O4A C3A 1.19(2) . ?
O5 C5 1.27(2) . ?
O6 C5 1.20(2) . ?
N1 C7 1.48(2) . ?
N1 H1A 0.9100 . ?
N1 H1B 0.9100 . ?
N2 C9 1.45(2) . ?
N2 C8 1.483(19) . ?
N2 H2A 1.0000 . ?
N3 C10 1.46(2) . ?
N3 H3A 0.9100 . ?
N3 H3B 0.9100 . ?
N4 C11 1.46(2) . ?
N4 H4A 0.9100 . ?
N4 H4B 0.9100 . ?
N5 C13 1.46(2) . ?
N5 C12 1.51(2) . ?
N5 H5A 1.0000 . ?
N6 C14 1.47(2) . ?
N6 H6A 0.9100 . ?
N6 H6B 0.9100 . ?
C1 C2 1.51(2) . ?
C5 C6 1.534(17) . ?
C5 C6A 1.544(18) . ?
C7 C8 1.47(2) . ?
C7 H7A 0.9900 . ?
C7 H7B 0.9900 . ?
C8 H8A 0.9900 . ?
C8 H8B 0.9900 . ?
C9 C10 1.49(3) . ?
C9 H9A 0.9900 . ?
C9 H9B 0.9900 . ?
C10 H10A 0.9900 . ?
C10 H10B 0.9900 . ?
C11 C12 1.48(3) . ?
C11 H11A 0.9900 . ?
C11 H11B 0.9900 . ?
C12 H12A 0.9900 . ?
C12 H12B 0.9900 . ?
C13 C14 1.50(3) . ?
C13 H13A 0.9900 . ?
C13 H13B 0.9900 . ?
C14 H14A 0.9900 . ?
C14 H14B 0.9900 . ?
